data_7116044
loop_
_publ_author_name
'Can Xue'
'Chunling Fu'
'Shengming Ma'

_publ_section_title
;
 Highly regio- and stereoselective nitro-oxoamination of mono-substituted
 allenes
;
_journal_name_full Chem.Commun.
_journal_page_first 15333
_journal_paper_doi 10.1039/C4cc05743K
_journal_volume 50
_journal_year 2014
_chemical_formula_moiety 'C18 H25 Br N2 O3'
_chemical_formula_sum 'C18 H25 Br N2 O3'
_chemical_formula_weight 397.31
_chemical_name_systematic
; 
 ? 
;
_space_group_IT_number 60
_symmetry_cell_setting orthorhombic
_symmetry_space_group_name_Hall '-P 2n 2ab'
_symmetry_space_group_name_H-M 'P b c n'
_atom_sites_solution_hydrogens geom
_atom_sites_solution_primary direct
_atom_sites_solution_secondary difmap
_audit_creation_method SHELXL-97
_cell_angle_alpha 90.00
_cell_angle_beta 90.00
_cell_angle_gamma 90.00
_cell_formula_units_Z 8
_cell_length_a 18.9268(13)
_cell_length_b 8.3654(5)
_cell_length_c 23.4009(19)
_cell_measurement_reflns_used 4398
_cell_measurement_temperature 293(2)
_cell_measurement_theta_max 29.3479
_cell_measurement_theta_min 2.9875
_cell_volume 3705.1(5)
_computing_cell_refinement 'CrysAlis PRO (Agilent Technologies, 2011)'
_computing_data_collection 'CrysAlis PRO'
_computing_data_reduction 'CrysAlis PRO'
_computing_molecular_graphics 'OLEX2 (Dolomanov et al., 2009)'
_computing_publication_material OLEX2
_computing_structure_refinement 'SHELXL-97 (Sheldrick, 2008)'
_computing_structure_solution 'SHELXS-97 (Sheldrick, 2008)'
_diffrn_ambient_temperature 293(2)
_diffrn_detector_area_resol_mean 10.3592
_diffrn_measured_fraction_theta_full 0.998
_diffrn_measured_fraction_theta_max 0.998
_diffrn_measurement_device_type 'Xcalibur, Atlas, Gemini ultra'
_diffrn_measurement_method '\w scans'
_diffrn_radiation_monochromator graphite
_diffrn_radiation_source 'fine-focus sealed tube'
_diffrn_radiation_type MoK\a
_diffrn_radiation_wavelength 0.71073
_diffrn_reflns_av_R_equivalents 0.0459
_diffrn_reflns_av_sigmaI/netI 0.0271
_diffrn_reflns_limit_h_max 22
_diffrn_reflns_limit_h_min -21
_diffrn_reflns_limit_k_max 10
_diffrn_reflns_limit_k_min -10
_diffrn_reflns_limit_l_max 28
_diffrn_reflns_limit_l_min -18
_diffrn_reflns_number 23814
_diffrn_reflns_theta_full 25.35
_diffrn_reflns_theta_max 25.35
_diffrn_reflns_theta_min 3.18
_exptl_absorpt_coefficient_mu 2.237
_exptl_absorpt_correction_T_max 0.6272
_exptl_absorpt_correction_T_min 0.4758
_exptl_absorpt_correction_type multi-scan
_exptl_absorpt_process_details
;
CrysAlis PRO (Agilent Technologies, 2011) 
;
_exptl_crystal_colour colorless
_exptl_crystal_density_diffrn 1.425
_exptl_crystal_density_method 'not measured'
_exptl_crystal_description block
_exptl_crystal_F_000 1648
_exptl_crystal_size_max 0.39
_exptl_crystal_size_mid 0.30
_exptl_crystal_size_min 0.23
_refine_diff_density_max 0.510
_refine_diff_density_min -0.559
_refine_diff_density_rms 0.063
_refine_ls_extinction_method none
_refine_ls_goodness_of_fit_ref 1.033
_refine_ls_hydrogen_treatment mixed
_refine_ls_matrix_type full
_refine_ls_number_parameters 221
_refine_ls_number_reflns 3383
_refine_ls_number_restraints 0
_refine_ls_restrained_S_all 1.033
_refine_ls_R_factor_all 0.0599
_refine_ls_R_factor_gt 0.0381
_refine_ls_shift/su_max 0.001
_refine_ls_shift/su_mean 0.000
_refine_ls_structure_factor_coef Fsqd
_refine_ls_weighting_details 'calc w=1/[\s^2^(Fo^2^)+(0.0330P)^2^+3.0411P] where P=(Fo^2^+2Fc^2^)/3'
_refine_ls_weighting_scheme calc
_refine_ls_wR_factor_gt 0.0809
_refine_ls_wR_factor_ref 0.0915
_reflns_number_gt 2519
_reflns_number_total 3383
_reflns_threshold_expression >2sigma(I)
_cod_data_source_file c4cc05743k2.cif
_cod_data_source_block 140120_xc_10_005_2
_cod_database_code 7116044

loop_
_symmetry_equiv_pos_as_xyz
'x, y, z'
'-x+1/2, -y+1/2, z+1/2'
'x+1/2, -y+1/2, -z'
'-x, y, -z+1/2'
'-x, -y, -z'
'x-1/2, y-1/2, -z-1/2'
'-x-1/2, y-1/2, z'
'x, -y, z-1/2'

loop_
_atom_site_label
_atom_site_type_symbol
_atom_site_fract_x
_atom_site_fract_y
_atom_site_fract_z
_atom_site_U_iso_or_equiv
_atom_site_adp_type
_atom_site_occupancy
_atom_site_symmetry_multiplicity
_atom_site_calc_flag
_atom_site_refinement_flags
Br1 Br 0.11314(2) -0.04504(4) 0.230494(15) 0.06668(15) Uani 1 1 d .
O1 O 0.20126(15) 0.7647(3) 0.45859(13) 0.0987(10) Uani 1 1 d .
O2 O 0.13297(15) 0.9252(3) 0.41556(13) 0.0883(9) Uani 1 1 d .
O3 O 0.00601(8) 0.62293(19) 0.40125(7) 0.0334(4) Uani 1 1 d .
N1 N 0.15557(13) 0.7924(3) 0.42434(12) 0.0537(7) Uani 1 1 d .
N2 N -0.06501(10) 0.6775(2) 0.38624(8) 0.0315(5) Uani 1 1 d .
C1 C 0.21072(14) 0.3300(3) 0.31375(13) 0.0464(7) Uani 1 1 d .
H1 H 0.2555 0.3757 0.3144 0.056 Uiso 1 1 calc R
C2 C 0.19802(15) 0.2001(3) 0.27892(13) 0.0494(7) Uani 1 1 d .
H2 H 0.2335 0.1601 0.2554 0.059 Uiso 1 1 calc R
C3 C 0.13219(15) 0.1304(3) 0.27951(12) 0.0429(7) Uani 1 1 d .
C4 C 0.07956(14) 0.1856(3) 0.31494(12) 0.0438(7) Uani 1 1 d .
H4 H 0.0358 0.1350 0.3162 0.053 Uiso 1 1 calc R
C5 C 0.09291(14) 0.3174(3) 0.34853(12) 0.0418(6) Uani 1 1 d .
H5 H 0.0574 0.3561 0.3723 0.050 Uiso 1 1 calc R
C6 C 0.15769(13) 0.3934(3) 0.34783(11) 0.0395(6) Uani 1 1 d .
C7 C 0.17192(14) 0.5368(3) 0.38175(12) 0.0435(7) Uani 1 1 d .
H7 H 0.2155 0.5426 0.4000 0.052 Uiso 1 1 calc R
C8 C 0.12830(13) 0.6591(3) 0.38887(11) 0.0385(6) Uani 1 1 d .
C9 C 0.05738(13) 0.6861(3) 0.36257(11) 0.0366(6) Uani 1 1 d .
H9A H 0.0494 0.7995 0.3566 0.044 Uiso 1 1 calc R
H9B H 0.0543 0.6322 0.3260 0.044 Uiso 1 1 calc R
C10 C -0.10556(13) 0.5342(3) 0.36709(12) 0.0394(6) Uani 1 1 d .
C11 C -0.18267(14) 0.5860(3) 0.35991(14) 0.0523(8) Uani 1 1 d .
H11A H -0.1858 0.6601 0.3281 0.063 Uiso 1 1 calc R
H11B H -0.2109 0.4929 0.3505 0.063 Uiso 1 1 calc R
C12 C -0.21323(15) 0.6644(4) 0.41237(16) 0.0645(9) Uani 1 1 d .
H12A H -0.2616 0.6966 0.4052 0.077 Uiso 1 1 calc R
H12B H -0.2130 0.5898 0.4441 0.077 Uiso 1 1 calc R
C13 C -0.16898(15) 0.8082(4) 0.42668(14) 0.0544(8) Uani 1 1 d .
H13A H -0.1880 0.8585 0.4607 0.065 Uiso 1 1 calc R
H13B H -0.1725 0.8846 0.3956 0.065 Uiso 1 1 calc R
C14 C -0.09102(15) 0.7694(3) 0.43689(12) 0.0444(7) Uani 1 1 d .
C15 C -0.07740(16) 0.4909(4) 0.30800(13) 0.0540(8) Uani 1 1 d .
H15A H -0.0759 0.5850 0.2846 0.081 Uiso 1 1 calc R
H15B H -0.1079 0.4130 0.2907 0.081 Uiso 1 1 calc R
H15C H -0.0307 0.4473 0.3116 0.081 Uiso 1 1 calc R
C16 C -0.10031(16) 0.3875(4) 0.40598(16) 0.0597(9) Uani 1 1 d .
H16A H -0.0524 0.3746 0.4185 0.090 Uiso 1 1 calc R
H16B H -0.1148 0.2941 0.3852 0.090 Uiso 1 1 calc R
H16C H -0.1305 0.4019 0.4386 0.090 Uiso 1 1 calc R
C17 C -0.05013(18) 0.9261(4) 0.43784(15) 0.0655(9) Uani 1 1 d .
H17A H -0.0018 0.9055 0.4480 0.098 Uiso 1 1 calc R
H17B H -0.0708 0.9968 0.4655 0.098 Uiso 1 1 calc R
H17C H -0.0519 0.9747 0.4007 0.098 Uiso 1 1 calc R
C18 C -0.0820(2) 0.6857(5) 0.49457(13) 0.0742(11) Uani 1 1 d .
H18A H -0.1155 0.5998 0.4976 0.111 Uiso 1 1 calc R
H18B H -0.0900 0.7610 0.5248 0.111 Uiso 1 1 calc R
H18C H -0.0350 0.6437 0.4975 0.111 Uiso 1 1 calc R

loop_
_atom_site_aniso_label
_atom_site_aniso_U_11
_atom_site_aniso_U_22
_atom_site_aniso_U_33
_atom_site_aniso_U_23
_atom_site_aniso_U_13
_atom_site_aniso_U_12
Br1 0.0804(3) 0.0553(2) 0.0643(2) -0.01825(16) 0.00257(18) 0.01175(16)
O1 0.092(2) 0.102(2) 0.102(2) -0.0340(17) -0.0532(18) 0.0029(16)
O2 0.0914(19) 0.0500(14) 0.123(2) -0.0242(14) -0.0273(17) -0.0040(13)
O3 0.0271(9) 0.0392(9) 0.0341(10) 0.0032(8) 0.0004(7) 0.0021(7)
N1 0.0429(15) 0.0594(17) 0.0588(18) -0.0157(13) -0.0003(13) -0.0107(12)
N2 0.0284(11) 0.0365(11) 0.0295(12) -0.0008(9) -0.0032(9) 0.0035(9)
C1 0.0338(15) 0.0470(16) 0.0582(19) 0.0092(14) 0.0074(13) 0.0064(13)
C2 0.0486(18) 0.0496(17) 0.0500(19) 0.0066(14) 0.0152(14) 0.0157(14)
C3 0.0544(18) 0.0372(14) 0.0372(16) 0.0032(12) 0.0016(13) 0.0100(13)
C4 0.0399(15) 0.0418(15) 0.0496(18) 0.0010(13) 0.0060(13) 0.0031(12)
C5 0.0369(15) 0.0463(15) 0.0423(17) 0.0007(13) 0.0089(12) 0.0044(12)
C6 0.0354(15) 0.0415(14) 0.0417(16) 0.0062(12) 0.0014(12) 0.0072(12)
C7 0.0314(14) 0.0543(17) 0.0447(17) 0.0025(13) 0.0000(12) -0.0012(12)
C8 0.0332(14) 0.0437(15) 0.0385(16) -0.0016(12) 0.0022(12) -0.0084(12)
C9 0.0372(14) 0.0389(14) 0.0337(15) 0.0026(11) 0.0038(12) -0.0034(11)
C10 0.0337(14) 0.0356(14) 0.0490(17) 0.0009(12) -0.0038(12) -0.0027(11)
C11 0.0333(15) 0.0511(17) 0.072(2) 0.0065(15) -0.0123(15) -0.0032(13)
C12 0.0317(16) 0.072(2) 0.090(3) 0.0135(19) 0.0063(16) 0.0097(15)
C13 0.0425(17) 0.065(2) 0.056(2) -0.0025(16) 0.0039(15) 0.0197(15)
C14 0.0447(16) 0.0568(17) 0.0318(16) -0.0055(13) 0.0005(12) 0.0139(13)
C15 0.0542(18) 0.0527(17) 0.055(2) -0.0201(14) -0.0132(15) -0.0038(15)
C16 0.0465(18) 0.0453(17) 0.087(3) 0.0172(17) 0.0041(16) -0.0020(13)
C17 0.064(2) 0.065(2) 0.068(2) -0.0358(17) -0.0071(17) 0.0062(16)
C18 0.077(2) 0.115(3) 0.0310(18) 0.0040(19) 0.0048(16) 0.035(2)

loop_
_atom_type_symbol
_atom_type_description
_atom_type_scat_dispersion_real
_atom_type_scat_dispersion_imag
_atom_type_scat_source
C C 0.0033 0.0016 'International Tables Vol C Tables 4.2.6.8 and 6.1.1.4'
H H 0.0000 0.0000 'International Tables Vol C Tables 4.2.6.8 and 6.1.1.4'
Br Br -0.2901 2.4595 'International Tables Vol C Tables 4.2.6.8 and 6.1.1.4'
N N 0.0061 0.0033 'International Tables Vol C Tables 4.2.6.8 and 6.1.1.4'
O O 0.0106 0.0060 'International Tables Vol C Tables 4.2.6.8 and 6.1.1.4'

loop_
_geom_angle_atom_site_label_1
_geom_angle_atom_site_label_2
_geom_angle_atom_site_label_3
_geom_angle
C9 O3 N2 110.95(17)
O1 N1 O2 123.0(3)
O1 N1 C8 118.7(3)
O2 N1 C8 118.2(3)
O3 N2 C10 107.10(17)
O3 N2 C14 105.82(17)
C10 N2 C14 118.8(2)
C2 C1 C6 121.0(3)
C2 C1 H1 119.5
C6 C1 H1 119.5
C3 C2 C1 119.0(3)
C3 C2 H2 120.5
C1 C2 H2 120.5
C2 C3 C4 121.3(3)
C2 C3 Br1 119.6(2)
C4 C3 Br1 119.1(2)
C3 C4 C5 118.7(3)
C3 C4 H4 120.7
C5 C4 H4 120.7
C4 C5 C6 121.6(3)
C4 C5 H5 119.2
C6 C5 H5 119.2
C5 C6 C1 118.2(3)
C5 C6 C7 122.3(2)
C1 C6 C7 119.5(2)
C8 C7 C6 125.9(2)
C8 C7 H7 117.0
C6 C7 H7 117.0
C7 C8 N1 115.7(2)
C7 C8 C9 128.7(2)
N1 C8 C9 115.5(2)
O3 C9 C8 107.1(2)
O3 C9 H9A 110.3
C8 C9 H9A 110.3
O3 C9 H9B 110.3
C8 C9 H9B 110.3
H9A C9 H9B 108.5
N2 C10 C15 106.5(2)
N2 C10 C16 115.6(2)
C15 C10 C16 109.0(2)
N2 C10 C11 107.2(2)
C15 C10 C11 107.5(2)
C16 C10 C11 110.7(2)
C12 C11 C10 113.5(3)
C12 C11 H11A 108.9
C10 C11 H11A 108.9
C12 C11 H11B 108.9
C10 C11 H11B 108.9
H11A C11 H11B 107.7
C13 C12 C11 108.4(3)
C13 C12 H12A 110.0
C11 C12 H12A 110.0
C13 C12 H12B 110.0
C11 C12 H12B 110.0
H12A C12 H12B 108.4
C12 C13 C14 113.7(2)
C12 C13 H13A 108.8
C14 C13 H13A 108.8
C12 C13 H13B 108.8
C14 C13 H13B 108.8
H13A C13 H13B 107.7
N2 C14 C17 106.6(2)
N2 C14 C13 107.6(2)
C17 C14 C13 108.0(2)
N2 C14 C18 115.3(2)
C17 C14 C18 108.9(3)
C13 C14 C18 110.0(3)
C10 C15 H15A 109.5
C10 C15 H15B 109.5
H15A C15 H15B 109.5
C10 C15 H15C 109.5
H15A C15 H15C 109.5
H15B C15 H15C 109.5
C10 C16 H16A 109.5
C10 C16 H16B 109.5
H16A C16 H16B 109.5
C10 C16 H16C 109.5
H16A C16 H16C 109.5
H16B C16 H16C 109.5
C14 C17 H17A 109.5
C14 C17 H17B 109.5
H17A C17 H17B 109.5
C14 C17 H17C 109.5
H17A C17 H17C 109.5
H17B C17 H17C 109.5
C14 C18 H18A 109.5
C14 C18 H18B 109.5
H18A C18 H18B 109.5
C14 C18 H18C 109.5
H18A C18 H18C 109.5
H18B C18 H18C 109.5

loop_
_geom_bond_atom_site_label_1
_geom_bond_atom_site_label_2
_geom_bond_distance
Br1 C3 1.897(3)
O1 N1 1.201(3)
O2 N1 1.209(3)
O3 C9 1.430(3)
O3 N2 1.462(2)
N1 C8 1.482(3)
N2 C10 1.492(3)
N2 C14 1.496(3)
C1 C2 1.379(4)
C1 C6 1.387(4)
C1 H1 0.9300
C2 C3 1.376(4)
C2 H2 0.9300
C3 C4 1.376(4)
C4 C5 1.377(4)
C4 H4 0.9300
C5 C6 1.381(4)
C5 H5 0.9300
C6 C7 1.463(4)
C7 C8 1.325(4)
C7 H7 0.9300
C8 C9 1.494(4)
C9 H9A 0.9700
C9 H9B 0.9700
C10 C15 1.526(4)
C10 C16 1.531(4)
C10 C11 1.532(4)
C11 C12 1.507(4)
C11 H11A 0.9700
C11 H11B 0.9700
C12 C13 1.504(4)
C12 H12A 0.9700
C12 H12B 0.9700
C13 C14 1.530(4)
C13 H13A 0.9700
C13 H13B 0.9700
C14 C17 1.522(4)
C14 C18 1.530(4)
C15 H15A 0.9600
C15 H15B 0.9600
C15 H15C 0.9600
C16 H16A 0.9600
C16 H16B 0.9600
C16 H16C 0.9600
C17 H17A 0.9600
C17 H17B 0.9600
C17 H17C 0.9600
C18 H18A 0.9600
C18 H18B 0.9600
C18 H18C 0.9600
